data_7135787
loop_
_publ_author_name
'Aravindakshan, Sreejith K.'
'Sibil M P, Muhammad'
'Achath, Jayalakshmi'
'Varughese, Sunil'
'Mathew, Jomon'
'John, Jubi'

_publ_section_title
;
 Lewis acid-promoted annulation of electron-deficient indoles toward
 indoloindoles and higher fused architectures.
;
_journal_issue 31
_journal_name_full 'Chemical communications (Cambridge, England)'
_journal_page_first 7974
_journal_page_last 7978
_journal_paper_doi 10.1039/d6cc01297c
_journal_volume 62
_journal_year 2026
_chemical_formula_moiety 'C25 H18 N2 O2 S'
_chemical_formula_sum 'C25 H18 N2 O2 S'
_chemical_formula_weight 410.47
_space_group_crystal_system monoclinic
_space_group_IT_number 14
_space_group_name_Hall '-P 2yn'
_space_group_name_H-M_alt 'P 1 21/n 1'
_atom_sites_solution_hydrogens geom
_atom_sites_solution_primary iterative
_audit_creation_date 2026-02-19
_audit_creation_method
;
Olex2 1.5
(compiled 2025.07.13 svn.rb7424aed for OlexSys, GUI svn.r7314)
;
_audit_update_record
;
2026-02-19 deposited with the CCDC.	2026-03-31 downloaded from the CCDC.
;
_cell_angle_alpha 90
_cell_angle_beta 97.5030(10)
_cell_angle_gamma 90
_cell_formula_units_Z 4
_cell_length_a 8.0257(2)
_cell_length_b 17.3835(4)
_cell_length_c 14.1011(3)
_cell_measurement_reflns_used 1132
_cell_measurement_temperature 298
_cell_measurement_theta_max 76.7340
_cell_measurement_theta_min 2.9480
_cell_volume 1950.47(8)
_computing_molecular_graphics 'Olex2 1.5 (Dolomanov et al., 2009)'
_computing_publication_material 'Olex2 1.5 (Dolomanov et al., 2009)'
_computing_structure_refinement 'SHELXL 2018/3 (Sheldrick, 2015)'
_computing_structure_solution 'olex2.solve 1.5 (Bourhis et al., 2015)'
_diffrn_ambient_temperature 298
_diffrn_measured_fraction_theta_full 0.997
_diffrn_measured_fraction_theta_max 0.997
_diffrn_measurement_device_type 'XtaLAB Synergy, Single source at home/near, HyPix'
_diffrn_radiation_type MoK\a
_diffrn_radiation_wavelength 0.71073
_diffrn_reflns_av_R_equivalents 0.0488
_diffrn_reflns_av_unetI/netI 0.0231
_diffrn_reflns_Laue_measured_fraction_full 0.997
_diffrn_reflns_Laue_measured_fraction_max 0.997
_diffrn_reflns_limit_h_max 10
_diffrn_reflns_limit_h_min -9
_diffrn_reflns_limit_k_max 23
_diffrn_reflns_limit_k_min -23
_diffrn_reflns_limit_l_max 18
_diffrn_reflns_limit_l_min -18
_diffrn_reflns_number 42921
_diffrn_reflns_point_group_measured_fraction_full 0.997
_diffrn_reflns_point_group_measured_fraction_max 0.997
_diffrn_reflns_theta_full 25.242
_diffrn_reflns_theta_max 28.324
_diffrn_reflns_theta_min 1.869
_exptl_absorpt_coefficient_mu 0.192
_exptl_absorpt_correction_T_max 1.000
_exptl_absorpt_correction_T_min 0.768
_exptl_absorpt_correction_type analytical
_exptl_crystal_colour 'clear colourless'
_exptl_crystal_colour_lustre clear
_exptl_crystal_colour_primary colourless
_exptl_crystal_density_diffrn 1.398
_exptl_crystal_description block
_exptl_crystal_F_000 856
_exptl_crystal_size_max 0.14
_exptl_crystal_size_mid 0.11
_exptl_crystal_size_min 0.09
_refine_diff_density_max 0.392
_refine_diff_density_min -0.402
_refine_diff_density_rms 0.052
_refine_ls_extinction_method none
_refine_ls_goodness_of_fit_ref 1.033
_refine_ls_hydrogen_treatment constr
_refine_ls_matrix_type full
_refine_ls_number_parameters 272
_refine_ls_number_reflns 4852
_refine_ls_number_restraints 0
_refine_ls_restrained_S_all 1.033
_refine_ls_R_factor_all 0.0441
_refine_ls_R_factor_gt 0.0400
_refine_ls_shift/su_max 0.001
_refine_ls_shift/su_mean 0.000
_refine_ls_structure_factor_coef Fsqd
_refine_ls_weighting_details 'w=1/[\s^2^(Fo^2^)+(0.0513P)^2^+1.1135P] where P=(Fo^2^+2Fc^2^)/3'
_refine_ls_weighting_scheme calc
_refine_ls_wR_factor_gt 0.1045
_refine_ls_wR_factor_ref 0.1069
_reflns_Friedel_coverage 0.000
_reflns_number_gt 4376
_reflns_number_total 4852
_reflns_threshold_expression 'I > 2\s(I)'
_cod_data_source_file d6cc01297c2.cif
_cod_data_source_block 11sepc_o_0m_a
_cod_database_code 7135787
_shelx_shelxl_version_number 2018/3
_shelx_space_group_comment
;
The symmetry employed for this shelxl refinement is uniquely defined
by the following loop, which should always be used as a source of
symmetry information in preference to the above space-group names.
They are only intended as comments.
;
_shelx_estimated_absorpt_t_max 0.983
_shelx_estimated_absorpt_t_min 0.974
_olex2_refinement_description
;
1. Fixed Uiso
 At 1.2 times of:
  All C(H) groups, All N(H) groups
 At 1.5 times of:
  All C(H,H,H) groups
2.a Aromatic/amide H refined with riding coordinates:
 N4(H4), C7(H7), C8(H8), C11(H11), C12(H12), C13(H13), C14(H14), C16(H16),
 C17(H17), C18(H18), C19(H19), C25(H25), C26(H26), C28(H28), C29(H29)
2.b Idealised Me refined as rotating group:
 C30(H30A,H30B,H30C)
;
_olex2_submission_special_instructions 'No special instructions were received'

loop_
_space_group_symop_operation_xyz
'x, y, z'
'-x+1/2, y+1/2, -z+1/2'
'-x, -y, -z'
'x-1/2, -y-1/2, z-1/2'

loop_
_atom_site_label
_atom_site_type_symbol
_atom_site_fract_x
_atom_site_fract_y
_atom_site_fract_z
_atom_site_U_iso_or_equiv
_atom_site_adp_type
_atom_site_occupancy
_atom_site_site_symmetry_order
_atom_site_calc_flag
_atom_site_refinement_flags_posn
_atom_site_refinement_flags_adp
_atom_site_refinement_flags_occupancy
_atom_site_disorder_assembly
_atom_site_disorder_group
S S 0.84157(4) 0.41554(2) 0.23727(2) 0.02259(10) Uani 1 1 d . . . . .
O22 O 0.94343(13) 0.34797(7) 0.24892(8) 0.0333(3) Uani 1 1 d . . . . .
O23 O 0.89638(12) 0.47998(7) 0.18596(7) 0.0299(2) Uani 1 1 d . . . . .
N1 N 0.65773(13) 0.38963(7) 0.17874(8) 0.0203(2) Uani 1 1 d . . . . .
N4 N 0.25062(13) 0.46183(6) 0.12378(8) 0.0170(2) Uani 1 1 d . . . . .
H4 H 0.144336 0.453021 0.118145 0.020 Uiso 1 1 calc R U . . .
C2 C 0.52933(16) 0.44526(8) 0.15307(9) 0.0187(2) Uani 1 1 d . . . . .
C3 C 0.37588(16) 0.41105(7) 0.15612(9) 0.0174(2) Uani 1 1 d . . . . .
C5 C 0.32650(16) 0.52986(7) 0.10187(9) 0.0170(2) Uani 1 1 d . . . . .
C6 C 0.50342(16) 0.52218(7) 0.11894(9) 0.0184(2) Uani 1 1 d . . . . .
C7 C 0.60478(17) 0.58616(8) 0.10026(10) 0.0222(3) Uani 1 1 d . . . . .
H7 H 0.721334 0.582278 0.110076 0.027 Uiso 1 1 calc R U . . .
C8 C 0.52979(17) 0.65314(8) 0.06790(10) 0.0238(3) Uani 1 1 d . . . . .
H8 H 0.597213 0.694967 0.057313 0.029 Uiso 1 1 calc R U . . .
C9 C 0.35124(17) 0.66155(8) 0.04959(9) 0.0207(3) Uani 1 1 d . . . . .
C10 C 0.24564(16) 0.59818(7) 0.06524(9) 0.0177(2) Uani 1 1 d . . . . .
C11 C 0.06961(16) 0.60570(7) 0.04344(9) 0.0187(2) Uani 1 1 d . . . . .
H11 H 0.000417 0.564229 0.052844 0.022 Uiso 1 1 calc R U . . .
C12 C -0.00033(18) 0.67392(8) 0.00841(10) 0.0234(3) Uani 1 1 d . . . . .
H12 H -0.116363 0.678279 -0.006009 0.028 Uiso 1 1 calc R U . . .
C13 C 0.10324(19) 0.73711(8) -0.00568(11) 0.0279(3) Uani 1 1 d . . . . .
H13 H 0.055231 0.783296 -0.028597 0.033 Uiso 1 1 calc R U . . .
C14 C 0.27460(19) 0.73095(8) 0.01421(11) 0.0270(3) Uani 1 1 d . . . . .
H14 H 0.341576 0.773095 0.004270 0.032 Uiso 1 1 calc R U . . .
C15 C 0.39731(16) 0.33253(7) 0.18685(9) 0.0188(2) Uani 1 1 d . . . . .
C16 C 0.28783(17) 0.27278(8) 0.20235(9) 0.0212(3) Uani 1 1 d . . . . .
H16 H 0.172057 0.280000 0.192208 0.025 Uiso 1 1 calc R U . . .
C17 C 0.35582(19) 0.20247(8) 0.23319(10) 0.0251(3) Uani 1 1 d . . . . .
H17 H 0.284806 0.162220 0.244686 0.030 Uiso 1 1 calc R U . . .
C18 C 0.52973(19) 0.19123(9) 0.24727(10) 0.0278(3) Uani 1 1 d . . . . .
H18 H 0.572016 0.143337 0.267587 0.033 Uiso 1 1 calc R U . . .
C19 C 0.64086(18) 0.24950(9) 0.23177(10) 0.0255(3) Uani 1 1 d . . . . .
H19 H 0.756402 0.241433 0.240731 0.031 Uiso 1 1 calc R U . . .
C20 C 0.57294(17) 0.32060(8) 0.20226(9) 0.0203(3) Uani 1 1 d . . . . .
C24 C 0.80199(16) 0.44717(8) 0.35022(9) 0.0211(3) Uani 1 1 d . . . . .
C25 C 0.8139(3) 0.39548(11) 0.42500(12) 0.0427(4) Uani 1 1 d . . . . .
H25 H 0.842081 0.344394 0.415683 0.051 Uiso 1 1 calc R U . . .
C26 C 0.7831(3) 0.42093(12) 0.51444(12) 0.0492(5) Uani 1 1 d . . . . .
H26 H 0.791035 0.386258 0.565052 0.059 Uiso 1 1 calc R U . . .
C27 C 0.7411(2) 0.49620(11) 0.52997(11) 0.0335(4) Uani 1 1 d . . . . .
C28 C 0.7284(2) 0.54655(10) 0.45371(13) 0.0385(4) Uani 1 1 d . . . . .
H28 H 0.699384 0.597518 0.463068 0.046 Uiso 1 1 calc R U . . .
C29 C 0.7581(2) 0.52293(9) 0.36323(12) 0.0318(3) Uani 1 1 d . . . . .
H29 H 0.748615 0.557461 0.312433 0.038 Uiso 1 1 calc R U . . .
C30 C 0.7098(3) 0.52408(14) 0.62776(13) 0.0532(6) Uani 1 1 d . . . . .
H30A H 0.750160 0.575850 0.637210 0.080 Uiso 1 1 calc R U . . .
H30B H 0.767848 0.491345 0.676039 0.080 Uiso 1 1 calc R U . . .
H30C H 0.591408 0.522717 0.632082 0.080 Uiso 1 1 calc R U . . .

loop_
_atom_site_aniso_label
_atom_site_aniso_U_11
_atom_site_aniso_U_22
_atom_site_aniso_U_33
_atom_site_aniso_U_23
_atom_site_aniso_U_13
_atom_site_aniso_U_12
S 0.01253(15) 0.0366(2) 0.01865(16) -0.00515(13) 0.00193(11) 0.00341(12)
O22 0.0193(5) 0.0467(7) 0.0328(6) -0.0126(5) -0.0009(4) 0.0126(4)
O23 0.0161(5) 0.0502(7) 0.0238(5) 0.0002(5) 0.0044(4) -0.0051(4)
N1 0.0142(5) 0.0274(6) 0.0188(5) -0.0034(4) 0.0008(4) 0.0031(4)
N4 0.0133(5) 0.0192(5) 0.0185(5) -0.0002(4) 0.0023(4) -0.0007(4)
C2 0.0148(6) 0.0261(6) 0.0152(5) -0.0036(5) 0.0016(4) 0.0014(5)
C3 0.0159(6) 0.0222(6) 0.0140(5) -0.0020(4) 0.0020(4) 0.0015(4)
C5 0.0160(6) 0.0208(6) 0.0146(5) -0.0028(4) 0.0031(4) -0.0032(4)
C6 0.0164(6) 0.0243(6) 0.0147(5) -0.0044(4) 0.0024(4) -0.0017(5)
C7 0.0168(6) 0.0288(7) 0.0211(6) -0.0059(5) 0.0034(5) -0.0059(5)
C8 0.0218(6) 0.0246(6) 0.0257(7) -0.0037(5) 0.0057(5) -0.0092(5)
C9 0.0224(6) 0.0216(6) 0.0184(6) -0.0032(5) 0.0041(5) -0.0047(5)
C10 0.0197(6) 0.0194(6) 0.0143(5) -0.0028(4) 0.0033(4) -0.0024(5)
C11 0.0191(6) 0.0198(6) 0.0174(6) -0.0003(4) 0.0036(5) -0.0020(5)
C12 0.0235(6) 0.0241(6) 0.0226(6) 0.0012(5) 0.0027(5) 0.0013(5)
C13 0.0329(8) 0.0206(6) 0.0297(7) 0.0037(5) 0.0023(6) 0.0006(5)
C14 0.0318(7) 0.0201(6) 0.0296(7) 0.0009(5) 0.0053(6) -0.0065(5)
C15 0.0196(6) 0.0233(6) 0.0136(5) -0.0014(4) 0.0028(4) 0.0049(5)
C16 0.0216(6) 0.0246(6) 0.0180(6) 0.0012(5) 0.0052(5) 0.0033(5)
C17 0.0312(7) 0.0245(7) 0.0208(6) 0.0042(5) 0.0082(5) 0.0046(5)
C18 0.0337(8) 0.0285(7) 0.0219(6) 0.0054(5) 0.0060(6) 0.0132(6)
C19 0.0235(7) 0.0331(7) 0.0202(6) 0.0008(5) 0.0033(5) 0.0118(6)
C20 0.0200(6) 0.0266(6) 0.0147(5) -0.0023(5) 0.0033(4) 0.0039(5)
C24 0.0154(6) 0.0307(7) 0.0169(6) -0.0043(5) 0.0010(4) 0.0010(5)
C25 0.0667(13) 0.0380(9) 0.0229(7) 0.0022(6) 0.0036(8) 0.0208(8)
C26 0.0749(14) 0.0544(11) 0.0181(7) 0.0053(7) 0.0058(8) 0.0120(10)
C27 0.0262(7) 0.0523(10) 0.0222(7) -0.0133(7) 0.0036(6) -0.0078(7)
C28 0.0471(10) 0.0314(8) 0.0397(9) -0.0160(7) 0.0150(8) -0.0068(7)
C29 0.0428(9) 0.0252(7) 0.0292(8) -0.0032(6) 0.0119(6) -0.0065(6)
C30 0.0461(11) 0.0866(16) 0.0286(9) -0.0269(9) 0.0111(8) -0.0173(10)

loop_
_atom_type_symbol
_atom_type_description
_atom_type_scat_dispersion_real
_atom_type_scat_dispersion_imag
_atom_type_scat_source
C C 0.0033 0.0016 'International Tables Vol C Tables 4.2.6.8 and 6.1.1.4'
H H 0.0000 0.0000 'International Tables Vol C Tables 4.2.6.8 and 6.1.1.4'
N N 0.0061 0.0033 'International Tables Vol C Tables 4.2.6.8 and 6.1.1.4'
O O 0.0106 0.0060 'International Tables Vol C Tables 4.2.6.8 and 6.1.1.4'
S S 0.1246 0.1234 'International Tables Vol C Tables 4.2.6.8 and 6.1.1.4'

loop_
_geom_angle_atom_site_label_1
_geom_angle_atom_site_label_2
_geom_angle_atom_site_label_3
_geom_angle
_geom_angle_site_symmetry_1
_geom_angle_site_symmetry_3
_geom_angle_publ_flag
O22 S O23 119.47(7) . . ?
O22 S N1 107.03(6) . . ?
O22 S C24 108.81(7) . . ?
O23 S N1 105.85(6) . . ?
O23 S C24 108.51(7) . . ?
N1 S C24 106.43(6) . . ?
C2 N1 S 120.64(9) . . ?
C2 N1 C20 106.04(10) . . ?
C20 N1 S 121.94(9) . . ?
C3 N4 H4 126.3 . . ?
C3 N4 C5 107.44(10) . . ?
C5 N4 H4 126.3 . . ?
N1 C2 C6 142.20(12) . . ?
C3 C2 N1 108.66(11) . . ?
C3 C2 C6 108.93(11) . . ?
N4 C3 C2 109.43(11) . . ?
N4 C3 C15 140.05(12) . . ?
C2 C3 C15 110.40(11) . . ?
N4 C5 C6 110.03(11) . . ?
N4 C5 C10 127.11(11) . . ?
C6 C5 C10 122.84(11) . . ?
C5 C6 C2 104.16(11) . . ?
C5 C6 C7 118.68(12) . . ?
C7 C6 C2 137.16(12) . . ?
C6 C7 H7 120.3 . . ?
C8 C7 C6 119.48(12) . . ?
C8 C7 H7 120.3 . . ?
C7 C8 H8 118.8 . . ?
C7 C8 C9 122.45(12) . . ?
C9 C8 H8 118.8 . . ?
C10 C9 C8 119.69(12) . . ?
C14 C9 C8 122.01(12) . . ?
C14 C9 C10 118.29(12) . . ?
C5 C10 C9 116.80(12) . . ?
C11 C10 C5 123.65(11) . . ?
C11 C10 C9 119.55(12) . . ?
C10 C11 H11 119.7 . . ?
C12 C11 C10 120.50(12) . . ?
C12 C11 H11 119.7 . . ?
C11 C12 H12 119.9 . . ?
C11 C12 C13 120.18(13) . . ?
C13 C12 H12 119.9 . . ?
C12 C13 H13 119.8 . . ?
C14 C13 C12 120.35(13) . . ?
C14 C13 H13 119.8 . . ?
C9 C14 H14 119.4 . . ?
C13 C14 C9 121.11(13) . . ?
C13 C14 H14 119.4 . . ?
C16 C15 C3 134.56(12) . . ?
C16 C15 C20 120.15(12) . . ?
C20 C15 C3 105.29(11) . . ?
C15 C16 H16 120.8 . . ?
C17 C16 C15 118.39(13) . . ?
C17 C16 H16 120.8 . . ?
C16 C17 H17 119.6 . . ?
C16 C17 C18 120.88(14) . . ?
C18 C17 H17 119.6 . . ?
C17 C18 H18 119.1 . . ?
C19 C18 C17 121.78(13) . . ?
C19 C18 H18 119.1 . . ?
C18 C19 H19 121.3 . . ?
C18 C19 C20 117.46(13) . . ?
C20 C19 H19 121.3 . . ?
C15 C20 N1 109.53(11) . . ?
C19 C20 N1 129.08(12) . . ?
C19 C20 C15 121.33(13) . . ?
C25 C24 S 119.18(11) . . ?
C25 C24 C29 120.86(14) . . ?
C29 C24 S 119.95(11) . . ?
C24 C25 H25 120.5 . . ?
C24 C25 C26 118.94(16) . . ?
C26 C25 H25 120.5 . . ?
C25 C26 H26 119.2 . . ?
C27 C26 C25 121.60(17) . . ?
C27 C26 H26 119.2 . . ?
C26 C27 C28 118.27(14) . . ?
C26 C27 C30 121.53(18) . . ?
C28 C27 C30 120.20(17) . . ?
C27 C28 H28 119.2 . . ?
C27 C28 C29 121.60(16) . . ?
C29 C28 H28 119.2 . . ?
C24 C29 C28 118.72(15) . . ?
C24 C29 H29 120.6 . . ?
C28 C29 H29 120.6 . . ?
C27 C30 H30A 109.5 . . ?
C27 C30 H30B 109.5 . . ?
C27 C30 H30C 109.5 . . ?
H30A C30 H30B 109.5 . . ?
H30A C30 H30C 109.5 . . ?
H30B C30 H30C 109.5 . . ?

loop_
_geom_bond_atom_site_label_1
_geom_bond_atom_site_label_2
_geom_bond_distance
_geom_bond_site_symmetry_2
_geom_bond_publ_flag
S O22 1.4282(11) . ?
S O23 1.4336(12) . ?
S N1 1.6562(11) . ?
S C24 1.7527(13) . ?
N1 C2 1.4251(16) . ?
N1 C20 1.4395(17) . ?
N4 H4 0.8600 . ?
N4 C3 1.3704(16) . ?
N4 C5 1.3835(15) . ?
C2 C3 1.3734(18) . ?
C2 C6 1.4271(18) . ?
C3 C15 1.4357(18) . ?
C5 C6 1.4151(17) . ?
C5 C10 1.4181(18) . ?
C6 C7 1.4229(18) . ?
C7 H7 0.9300 . ?
C7 C8 1.362(2) . ?
C8 H8 0.9300 . ?
C8 C9 1.4301(19) . ?
C9 C10 1.4246(17) . ?
C9 C14 1.4151(19) . ?
C10 C11 1.4122(18) . ?
C11 H11 0.9300 . ?
C11 C12 1.3758(18) . ?
C12 H12 0.9300 . ?
C12 C13 1.4072(19) . ?
C13 H13 0.9300 . ?
C13 C14 1.371(2) . ?
C14 H14 0.9300 . ?
C15 C16 1.3959(19) . ?
C15 C20 1.4132(18) . ?
C16 H16 0.9300 . ?
C16 C17 1.3851(18) . ?
C17 H17 0.9300 . ?
C17 C18 1.398(2) . ?
C18 H18 0.9300 . ?
C18 C19 1.386(2) . ?
C19 H19 0.9300 . ?
C19 C20 1.3922(19) . ?
C24 C25 1.379(2) . ?
C24 C29 1.382(2) . ?
C25 H25 0.9300 . ?
C25 C26 1.389(2) . ?
C26 H26 0.9300 . ?
C26 C27 1.376(3) . ?
C27 C28 1.380(3) . ?
C27 C30 1.513(2) . ?
C28 H28 0.9300 . ?
C28 C29 1.390(2) . ?
C29 H29 0.9300 . ?
C30 H30A 0.9600 . ?
C30 H30B 0.9600 . ?
C30 H30C 0.9600 . ?

loop_
_geom_torsion_atom_site_label_1
_geom_torsion_atom_site_label_2
_geom_torsion_atom_site_label_3
_geom_torsion_atom_site_label_4
_geom_torsion
_geom_torsion_site_symmetry_1
_geom_torsion_site_symmetry_2
_geom_torsion_site_symmetry_3
_geom_torsion_site_symmetry_4
_geom_torsion_publ_flag
S N1 C2 C3 -146.95(9) . . . . ?
S N1 C2 C6 39.3(2) . . . . ?
S N1 C20 C15 146.33(9) . . . . ?
S N1 C20 C19 -36.49(18) . . . . ?
S C24 C25 C26 179.73(16) . . . . ?
S C24 C29 C28 -179.61(13) . . . . ?
O22 S N1 C2 -177.88(10) . . . . ?
O22 S N1 C20 43.72(11) . . . . ?
O22 S C24 C25 -22.69(15) . . . . ?
O22 S C24 C29 157.85(12) . . . . ?
O23 S N1 C2 -49.43(11) . . . . ?
O23 S N1 C20 172.18(10) . . . . ?
O23 S C24 C25 -154.16(14) . . . . ?
O23 S C24 C29 26.39(14) . . . . ?
N1 S C24 C25 92.34(14) . . . . ?
N1 S C24 C29 -87.12(13) . . . . ?
N1 C2 C3 N4 -174.88(10) . . . . ?
N1 C2 C3 C15 1.89(14) . . . . ?
N1 C2 C6 C5 173.31(16) . . . . ?
N1 C2 C6 C7 -6.8(3) . . . . ?
N4 C3 C15 C16 -4.8(3) . . . . ?
N4 C3 C15 C20 175.14(15) . . . . ?
N4 C5 C6 C2 -0.32(13) . . . . ?
N4 C5 C6 C7 179.74(11) . . . . ?
N4 C5 C10 C9 179.10(12) . . . . ?
N4 C5 C10 C11 -1.4(2) . . . . ?
C2 N1 C20 C15 2.81(13) . . . . ?
C2 N1 C20 C19 179.99(13) . . . . ?
C2 C3 C15 C16 179.92(14) . . . . ?
C2 C3 C15 C20 -0.12(14) . . . . ?
C2 C6 C7 C8 -179.03(14) . . . . ?
C3 N4 C5 C6 0.98(14) . . . . ?
C3 N4 C5 C10 179.44(12) . . . . ?
C3 C2 C6 C5 -0.47(14) . . . . ?
C3 C2 C6 C7 179.47(14) . . . . ?
C3 C15 C16 C17 -179.83(13) . . . . ?
C3 C15 C20 N1 -1.69(13) . . . . ?
C3 C15 C20 C19 -179.13(12) . . . . ?
C5 N4 C3 C2 -1.28(14) . . . . ?
C5 N4 C3 C15 -176.56(15) . . . . ?
C5 C6 C7 C8 0.90(19) . . . . ?
C5 C10 C11 C12 179.75(12) . . . . ?
C6 C2 C3 N4 1.10(14) . . . . ?
C6 C2 C3 C15 177.87(10) . . . . ?
C6 C5 C10 C9 -2.62(18) . . . . ?
C6 C5 C10 C11 176.85(12) . . . . ?
C6 C7 C8 C9 -1.5(2) . . . . ?
C7 C8 C9 C10 -0.1(2) . . . . ?
C7 C8 C9 C14 -178.76(13) . . . . ?
C8 C9 C10 C5 2.04(18) . . . . ?
C8 C9 C10 C11 -177.46(12) . . . . ?
C8 C9 C14 C13 177.97(14) . . . . ?
C9 C10 C11 C12 -0.79(19) . . . . ?
C10 C5 C6 C2 -178.86(11) . . . . ?
C10 C5 C6 C7 1.20(18) . . . . ?
C10 C9 C14 C13 -0.7(2) . . . . ?
C10 C11 C12 C13 -0.3(2) . . . . ?
C11 C12 C13 C14 0.8(2) . . . . ?
C12 C13 C14 C9 -0.3(2) . . . . ?
C14 C9 C10 C5 -179.22(12) . . . . ?
C14 C9 C10 C11 1.28(18) . . . . ?
C15 C16 C17 C18 -0.8(2) . . . . ?
C16 C15 C20 N1 178.28(11) . . . . ?
C16 C15 C20 C19 0.84(19) . . . . ?
C16 C17 C18 C19 0.4(2) . . . . ?
C17 C18 C19 C20 0.6(2) . . . . ?
C18 C19 C20 N1 -178.11(13) . . . . ?
C18 C19 C20 C15 -1.2(2) . . . . ?
C20 N1 C2 C3 -2.85(13) . . . . ?
C20 N1 C2 C6 -176.64(16) . . . . ?
C20 C15 C16 C17 0.21(19) . . . . ?
C24 S N1 C2 65.89(11) . . . . ?
C24 S N1 C20 -72.50(11) . . . . ?
C24 C25 C26 C27 0.0(3) . . . . ?
C25 C24 C29 C28 0.9(2) . . . . ?
C25 C26 C27 C28 0.6(3) . . . . ?
C25 C26 C27 C30 -179.19(19) . . . . ?
C26 C27 C28 C29 -0.4(3) . . . . ?
C27 C28 C29 C24 -0.3(3) . . . . ?
C29 C24 C25 C26 -0.8(3) . . . . ?
C30 C27 C28 C29 179.33(16) . . . . ?
